data_7241607
loop_
_publ_author_name
'Ma, Xiaoyu'
'Zhu, Bingqing'
'Yang, Zeen'
'Jiang, Yuhang'
'Mei, Xuefeng'

_publ_section_title
;
 Stabilizing photo-sensitive colchicine through rebalancing electron
 distribution of the reactive tropolone ring
;
_journal_issue 1
_journal_name_full CrystEngComm
_journal_page_first 30
_journal_page_last 34
_journal_paper_doi 10.1039/D0CE01551B
_journal_volume 23
_journal_year 2021
_chemical_formula_moiety 'C7 H7 O3 S, C22 H26 N O6'
_chemical_formula_sum 'C29 H33 N O9 S'
_chemical_formula_weight 571.62
_chemical_name_common colchicine
_chemical_name_systematic Colchicine-AII2
_space_group_crystal_system monoclinic
_space_group_IT_number 4
_space_group_name_Hall 'P 2yb'
_space_group_name_H-M_alt 'P 1 21 1'
_atom_sites_solution_hydrogens mixed
_atom_sites_solution_primary dual
_audit_creation_date 2020-04-13
_audit_creation_method
;
Olex2 1.2
(compiled 2018.05.29 svn.r3508 for OlexSys, GUI svn.r5506)
;
_audit_update_record
;
2020-09-04 deposited with the CCDC.	2020-11-23 downloaded from the CCDC.
;
_cell_angle_alpha 90
_cell_angle_beta 91.313(7)
_cell_angle_gamma 90
_cell_formula_units_Z 2
_cell_length_a 12.858(3)
_cell_length_b 8.1256(19)
_cell_length_c 13.356(3)
_cell_measurement_reflns_used 1349
_cell_measurement_temperature 220
_cell_measurement_theta_max 20.48
_cell_measurement_theta_min 2.22
_cell_volume 1395.1(6)
_computing_cell_refinement 'SAINT v8.34A (Bruker, 2013)'
_computing_data_reduction 'SAINT v8.34A (Bruker, 2013)'
_computing_molecular_graphics 'Olex2 (Dolomanov et al., 2009)'
_computing_publication_material 'Olex2 (Dolomanov et al., 2009)'
_computing_structure_refinement 'ShelXL (Sheldrick, 2015)'
_computing_structure_solution 'ShelXT (Sheldrick, 2015)'
_diffrn_ambient_temperature 220
_diffrn_measured_fraction_theta_full 0.999
_diffrn_measured_fraction_theta_max 0.997
_diffrn_measurement_device_type 'Bruker APEX-II CCD'
_diffrn_measurement_method '\f and \w scans'
_diffrn_radiation_type MoK\a
_diffrn_radiation_wavelength 0.71073
_diffrn_reflns_av_R_equivalents 0.0680
_diffrn_reflns_av_unetI/netI 0.1240
_diffrn_reflns_Laue_measured_fraction_full 0.999
_diffrn_reflns_Laue_measured_fraction_max 0.997
_diffrn_reflns_limit_h_max 16
_diffrn_reflns_limit_h_min -16
_diffrn_reflns_limit_k_max 10
_diffrn_reflns_limit_k_min -10
_diffrn_reflns_limit_l_max 17
_diffrn_reflns_limit_l_min -16
_diffrn_reflns_number 12708
_diffrn_reflns_point_group_measured_fraction_full 0.990
_diffrn_reflns_point_group_measured_fraction_max 0.981
_diffrn_reflns_theta_full 25.242
_diffrn_reflns_theta_max 27.498
_diffrn_reflns_theta_min 1.525
_diffrn_standards_number 0
_exptl_absorpt_coefficient_mu 0.172
_exptl_absorpt_correction_T_max 0.7453
_exptl_absorpt_correction_T_min 0.6315
_exptl_absorpt_correction_type multi-scan
_exptl_absorpt_process_details Bruker;SADABS;2012
_exptl_crystal_colour 'clear light yellow'
_exptl_crystal_colour_lustre clear
_exptl_crystal_colour_modifier light
_exptl_crystal_colour_primary yellow
_exptl_crystal_density_diffrn 1.361
_exptl_crystal_description needle
_exptl_crystal_F_000 604
_exptl_crystal_preparation 'MEK evaporation'
_exptl_crystal_size_max 0.5
_exptl_crystal_size_mid 0.1
_exptl_crystal_size_min 0.1
_refine_diff_density_max 0.250
_refine_diff_density_min -0.340
_refine_diff_density_rms 0.056
_refine_ls_abs_structure_details
;
 Flack x determined using 1144 quotients [(I+)-(I-)]/[(I+)+(I-)]
 (Parsons, Flack and Wagner, Acta Cryst. B69 (2013) 249-259).
;
_refine_ls_abs_structure_Flack -0.08(9)
_refine_ls_extinction_method none
_refine_ls_goodness_of_fit_ref 0.937
_refine_ls_hydrogen_treatment mixed
_refine_ls_matrix_type full
_refine_ls_number_parameters 371
_refine_ls_number_reflns 6298
_refine_ls_number_restraints 4
_refine_ls_restrained_S_all 0.936
_refine_ls_R_factor_all 0.1155
_refine_ls_R_factor_gt 0.0542
_refine_ls_shift/su_max 0.000
_refine_ls_shift/su_mean 0.000
_refine_ls_structure_factor_coef Fsqd
_refine_ls_weighting_details 'w=1/[\s^2^(Fo^2^)+(0.0368P)^2^] where P=(Fo^2^+2Fc^2^)/3'
_refine_ls_weighting_scheme calc
_refine_ls_wR_factor_gt 0.0970
_refine_ls_wR_factor_ref 0.1199
_reflns_Friedel_coverage 0.837
_reflns_Friedel_fraction_full 0.980
_reflns_Friedel_fraction_max 0.962
_reflns_number_gt 3621
_reflns_number_total 6298
_reflns_threshold_expression 'I > 2\s(I)'
_cod_data_source_file d0ce01551b2.cif
_cod_data_source_block colchicine-aii2
_cod_depositor_comments 'Adding full bibliography for 7241604--7241616.cif.'
_cod_database_code 7241607
_shelx_shelxl_version_number 2014/7
_shelx_space_group_comment
;
The symmetry employed for this shelxl refinement is uniquely defined
by the following loop, which should always be used as a source of
symmetry information in preference to the above space-group names.
They are only intended as comments.
;
_shelx_estimated_absorpt_t_max 0.983
_shelx_estimated_absorpt_t_min 0.919
_olex2_refinement_description
;
1. Fixed Uiso
 At 1.2 times of:
  All C(H) groups, All C(H,H) groups, All N(H) groups
 At 1.5 times of:
  All C(H,H,H) groups
2. Restrained distances
 O4-H4
 0.83 with sigma of 0.02
3.a Ternary CH refined with riding coordinates:
 C7(H7)
3.b Secondary CH2 refined with riding coordinates:
 C5(H5a,H5b), C6(H6a,H6b)
3.c Aromatic/amide H refined with riding coordinates:
 N1(H1), C8(H8), C24(H24), C23(H23), C11(H11), C4(H4a), C20(H20), C12(H12),
 C21(H21)
3.d Idealised Me refined as rotating group:
 C25(H25a,H25b,H25c), C17(H17a,H17b,H17c), C15(H15a,H15b,H15c), C18(H18a,H18b,
 H18c), C13(H13a,H13b,H13c), C14(H14a,H14b,H14c)
;
_olex2_exptl_crystal_mounting_method ' '
_olex2_submission_original_sample_id Colchicne-AII2
_olex2_submission_special_instructions 'No special instructions were received'

loop_
_space_group_symop_operation_xyz
'x, y, z'
'-x, y+1/2, -z'

loop_
_atom_site_label
_atom_site_type_symbol
_atom_site_fract_x
_atom_site_fract_y
_atom_site_fract_z
_atom_site_U_iso_or_equiv
_atom_site_adp_type
_atom_site_occupancy
_atom_site_site_symmetry_order
_atom_site_calc_flag
_atom_site_refinement_flags_posn
_atom_site_refinement_flags_adp
_atom_site_refinement_flags_occupancy
_atom_site_disorder_assembly
_atom_site_disorder_group
S1 S 0.24300(9) 0.10585(18) 0.35349(10) 0.0315(3) Uani 1 1 d . . . . .
O5 O 0.6779(2) 0.1092(5) 0.5772(3) 0.0333(8) Uani 1 1 d . . . . .
O1 O 0.8808(2) 0.3633(5) 0.1852(3) 0.0358(9) Uani 1 1 d . . . . .
O3 O 0.8298(3) 0.8526(5) -0.0014(3) 0.0389(10) Uani 1 1 d . . . . .
O7 O 0.3375(3) 0.0134(5) 0.3824(3) 0.0381(10) Uani 1 1 d . . . . .
O2 O 0.9462(2) 0.5914(5) 0.0418(3) 0.0361(9) Uani 1 1 d . . . . .
O9 O 0.1605(3) -0.0005(5) 0.3189(3) 0.0424(10) Uani 1 1 d . . . . .
O4 O 0.5101(3) 0.0637(5) 0.4868(3) 0.0413(11) Uani 1 1 d D . . . .
O8 O 0.2664(3) 0.2392(5) 0.2850(3) 0.0439(11) Uani 1 1 d . . . . .
O6 O 0.5485(3) 0.0955(6) 0.0656(3) 0.0503(11) Uani 1 1 d . . . . .
N1 N 0.4463(3) 0.2528(6) 0.1595(3) 0.0311(11) Uani 1 1 d . . . . .
H1 H 0.3842 0.2688 0.1821 0.037 Uiso 1 1 calc R . . . .
C12B C 0.7257(3) 0.5169(7) 0.2075(4) 0.0253(12) Uani 1 1 d . . . . .
C3 C 0.7903(4) 0.7477(7) 0.0672(4) 0.0276(12) Uani 1 1 d . . . . .
C7 C 0.5264(3) 0.3720(7) 0.1826(4) 0.0286(12) Uani 1 1 d . . . . .
H7 H 0.5739 0.3754 0.1254 0.034 Uiso 1 1 calc R . . . .
C12A C 0.6912(4) 0.4003(6) 0.2858(4) 0.0272(12) Uani 1 1 d . . . . .
C1 C 0.8220(4) 0.4991(7) 0.1614(4) 0.0267(12) Uani 1 1 d . . . . .
C16 C 0.4642(4) 0.1177(8) 0.1043(4) 0.0327(12) Uani 1 1 d . . . . .
C10 C 0.6718(4) 0.1872(6) 0.4900(4) 0.0282(12) Uani 1 1 d . . . . .
C9 C 0.5757(4) 0.1611(6) 0.4381(4) 0.0276(12) Uani 1 1 d . . . . .
C7A C 0.5918(4) 0.3278(6) 0.2774(4) 0.0265(12) Uani 1 1 d . . . . .
C8 C 0.5450(4) 0.2247(7) 0.3458(4) 0.0283(12) Uani 1 1 d . . . . .
H8 H 0.4781 0.1905 0.3251 0.034 Uiso 1 1 calc R . . . .
C24 C 0.2710(4) 0.2754(7) 0.5298(4) 0.0319(13) Uani 1 1 d . . . . .
H24 H 0.3425 0.2716 0.5169 0.038 Uiso 1 1 calc R . . . .
C22 C 0.1311(4) 0.3633(7) 0.6355(4) 0.0349(13) Uani 1 1 d . . . . .
C5 C 0.5584(4) 0.6715(7) 0.2318(4) 0.0318(13) Uani 1 1 d . . . . .
H5A H 0.5310 0.7821 0.2186 0.038 Uiso 1 1 calc R . . . .
H5B H 0.5687 0.6595 0.3043 0.038 Uiso 1 1 calc R . . . .
C23 C 0.2364(4) 0.3550(7) 0.6141(4) 0.0329(13) Uani 1 1 d . . . . .
H23 H 0.2851 0.4047 0.6580 0.039 Uiso 1 1 calc R . . . .
C11 C 0.7527(4) 0.2829(7) 0.4542(4) 0.0318(13) Uani 1 1 d . . . . .
H11 H 0.8120 0.2865 0.4966 0.038 Uiso 1 1 calc R . . . .
C2 C 0.8525(3) 0.6134(7) 0.0895(4) 0.0275(11) Uani 1 1 d . . . . .
C19 C 0.2001(4) 0.2010(6) 0.4641(4) 0.0264(12) Uani 1 1 d . . . . .
C4 C 0.6954(4) 0.7678(7) 0.1124(4) 0.0294(13) Uani 1 1 d . . . . .
H4A H 0.6536 0.8596 0.0969 0.035 Uiso 1 1 calc R . . . .
C20 C 0.0948(4) 0.2075(8) 0.4845(4) 0.0359(14) Uani 1 1 d . . . . .
H20 H 0.0464 0.1565 0.4408 0.043 Uiso 1 1 calc R . . . .
C6 C 0.4796(4) 0.5434(6) 0.1940(4) 0.0319(13) Uani 1 1 d . . . . .
H6A H 0.4222 0.5376 0.2409 0.038 Uiso 1 1 calc R . . . .
H6B H 0.4507 0.5792 0.1290 0.038 Uiso 1 1 calc R . . . .
C4A C 0.6626(4) 0.6520(6) 0.1808(4) 0.0283(13) Uani 1 1 d . . . . .
C12 C 0.7609(4) 0.3736(7) 0.3671(4) 0.0311(13) Uani 1 1 d . . . . .
H12 H 0.8251 0.4276 0.3610 0.037 Uiso 1 1 calc R . . . .
C25 C 0.0940(5) 0.4533(8) 0.7260(4) 0.0504(18) Uani 1 1 d . . . . .
H25A H 0.1036 0.3843 0.7848 0.076 Uiso 1 1 calc GR . . . .
H25B H 0.0209 0.4798 0.7170 0.076 Uiso 1 1 calc GR . . . .
H25C H 0.1337 0.5541 0.7348 0.076 Uiso 1 1 calc GR . . . .
C17 C 0.3759(4) -0.0035(8) 0.0943(4) 0.0435(15) Uani 1 1 d . . . . .
H17A H 0.3167 0.0493 0.0613 0.065 Uiso 1 1 calc GR . . . .
H17B H 0.3563 -0.0406 0.1602 0.065 Uiso 1 1 calc GR . . . .
H17C H 0.3977 -0.0970 0.0549 0.065 Uiso 1 1 calc GR . . . .
C15 C 0.7764(5) 1.0039(8) -0.0205(5) 0.0539(18) Uani 1 1 d . . . . .
H15A H 0.8141 1.0676 -0.0693 0.081 Uiso 1 1 calc GR . . . .
H15B H 0.7720 1.0660 0.0412 0.081 Uiso 1 1 calc GR . . . .
H15C H 0.7069 0.9809 -0.0466 0.081 Uiso 1 1 calc GR . . . .
C21 C 0.0607(4) 0.2888(8) 0.5688(4) 0.0403(16) Uani 1 1 d . . . . .
H21 H -0.0109 0.2937 0.5812 0.048 Uiso 1 1 calc R . . . .
C18 C 0.7751(4) 0.1106(8) 0.6352(4) 0.0410(14) Uani 1 1 d . . . . .
H18A H 0.8314 0.0756 0.5931 0.061 Uiso 1 1 calc GR . . . .
H18B H 0.7697 0.0360 0.6916 0.061 Uiso 1 1 calc GR . . . .
H18C H 0.7888 0.2211 0.6596 0.061 Uiso 1 1 calc GR . . . .
C13 C 0.9887(4) 0.3909(8) 0.2121(5) 0.0536(19) Uani 1 1 d . . . . .
H13A H 1.0284 0.4051 0.1519 0.080 Uiso 1 1 calc GR . . . .
H13B H 1.0154 0.2970 0.2495 0.080 Uiso 1 1 calc GR . . . .
H13C H 0.9948 0.4890 0.2531 0.080 Uiso 1 1 calc GR . . . .
C14 C 0.9351(5) 0.5155(11) -0.0533(4) 0.064(2) Uani 1 1 d . . . . .
H14A H 0.8864 0.5782 -0.0947 0.097 Uiso 1 1 calc GR . . . .
H14B H 0.9090 0.4043 -0.0451 0.097 Uiso 1 1 calc GR . . . .
H14C H 1.0021 0.5118 -0.0851 0.097 Uiso 1 1 calc GR . . . .
H4 H 0.459(3) 0.035(5) 0.449(2) 0.038(17) Uiso 1 1 d D . . . .

loop_
_atom_site_aniso_label
_atom_site_aniso_U_11
_atom_site_aniso_U_22
_atom_site_aniso_U_33
_atom_site_aniso_U_23
_atom_site_aniso_U_13
_atom_site_aniso_U_12
S1 0.0254(6) 0.0316(7) 0.0376(8) -0.0002(8) 0.0046(5) -0.0021(7)
O5 0.0319(17) 0.033(2) 0.034(2) 0.008(2) -0.0031(15) 0.0005(19)
O1 0.0262(18) 0.034(2) 0.047(2) 0.006(2) 0.0066(16) 0.0025(18)
O3 0.0317(19) 0.038(2) 0.047(3) 0.014(2) 0.0092(17) -0.0003(18)
O7 0.0273(19) 0.036(2) 0.051(3) -0.003(2) 0.0050(17) 0.0033(17)
O2 0.0262(17) 0.045(2) 0.038(2) 0.006(2) 0.0125(15) 0.0021(19)
O9 0.031(2) 0.044(2) 0.052(3) -0.012(2) -0.0012(18) -0.0067(18)
O4 0.0300(19) 0.054(3) 0.040(2) 0.019(2) 0.0022(17) -0.0092(19)
O8 0.054(2) 0.032(2) 0.046(3) 0.009(2) 0.021(2) 0.001(2)
O6 0.041(2) 0.048(3) 0.063(3) -0.012(3) 0.0144(19) 0.007(2)
N1 0.023(2) 0.040(3) 0.030(3) -0.003(2) 0.0053(18) -0.001(2)
C12B 0.024(2) 0.029(3) 0.023(3) 0.005(3) 0.004(2) -0.004(2)
C3 0.029(3) 0.029(3) 0.025(3) 0.003(3) 0.003(2) -0.006(2)
C7 0.022(2) 0.036(3) 0.028(3) 0.002(3) 0.003(2) 0.000(2)
C12A 0.022(2) 0.030(3) 0.030(3) -0.002(3) 0.004(2) 0.001(2)
C1 0.021(2) 0.028(3) 0.031(3) 0.001(3) 0.002(2) 0.000(2)
C16 0.034(3) 0.035(3) 0.029(3) 0.003(3) 0.001(2) 0.001(3)
C10 0.031(3) 0.026(3) 0.028(3) 0.002(3) 0.003(2) 0.006(2)
C9 0.024(2) 0.028(3) 0.032(3) 0.000(2) 0.004(2) 0.002(2)
C7A 0.023(2) 0.028(3) 0.028(3) 0.005(3) 0.007(2) 0.002(2)
C8 0.022(2) 0.032(3) 0.032(3) 0.000(3) 0.004(2) 0.001(2)
C24 0.023(3) 0.035(3) 0.038(4) 0.001(3) -0.001(2) 0.002(2)
C22 0.036(3) 0.038(3) 0.030(3) 0.005(3) 0.004(2) 0.008(3)
C5 0.029(3) 0.033(3) 0.034(3) -0.004(3) 0.006(2) -0.001(2)
C23 0.028(3) 0.034(3) 0.036(3) 0.002(3) -0.003(2) 0.001(3)
C11 0.027(3) 0.039(3) 0.030(3) 0.002(3) 0.001(2) 0.002(2)
C2 0.023(2) 0.031(3) 0.029(3) 0.003(3) 0.003(2) -0.001(3)
C19 0.026(2) 0.024(3) 0.029(3) 0.003(3) 0.004(2) -0.001(2)
C4 0.028(3) 0.027(3) 0.033(3) 0.002(3) 0.002(2) 0.001(2)
C20 0.024(3) 0.047(4) 0.037(4) -0.002(3) 0.001(2) -0.001(3)
C6 0.026(2) 0.037(3) 0.033(3) 0.002(3) 0.002(2) -0.001(2)
C4A 0.024(2) 0.029(3) 0.032(3) -0.003(3) -0.001(2) -0.002(2)
C12 0.024(3) 0.037(3) 0.032(3) 0.000(3) 0.003(2) -0.001(3)
C25 0.051(4) 0.063(5) 0.037(4) -0.007(3) 0.001(3) 0.023(3)
C17 0.049(3) 0.038(4) 0.044(4) -0.003(3) -0.008(3) -0.004(3)
C15 0.046(3) 0.043(4) 0.073(5) 0.024(4) 0.009(3) 0.002(3)
C21 0.025(3) 0.055(4) 0.042(4) -0.001(3) 0.002(3) 0.007(3)
C18 0.038(3) 0.040(3) 0.044(3) 0.010(3) -0.014(2) -0.006(3)
C13 0.023(3) 0.059(4) 0.078(5) 0.021(4) -0.004(3) 0.005(3)
C14 0.055(4) 0.099(6) 0.040(4) -0.015(4) 0.014(3) 0.011(4)

loop_
_atom_type_symbol
_atom_type_description
_atom_type_scat_dispersion_real
_atom_type_scat_dispersion_imag
_atom_type_scat_source
C C 0.0033 0.0016 'International Tables Vol C Tables 4.2.6.8 and 6.1.1.4'
H H 0.0000 0.0000 'International Tables Vol C Tables 4.2.6.8 and 6.1.1.4'
N N 0.0061 0.0033 'International Tables Vol C Tables 4.2.6.8 and 6.1.1.4'
O O 0.0106 0.0060 'International Tables Vol C Tables 4.2.6.8 and 6.1.1.4'
S S 0.1246 0.1234 'International Tables Vol C Tables 4.2.6.8 and 6.1.1.4'

loop_
_geom_angle_atom_site_label_1
_geom_angle_atom_site_label_2
_geom_angle_atom_site_label_3
_geom_angle
_geom_angle_site_symmetry_1
_geom_angle_site_symmetry_3
_geom_angle_publ_flag
O7 S1 C19 106.0(2) . . ?
O9 S1 O7 112.1(2) . . ?
O9 S1 O8 114.1(2) . . ?
O9 S1 C19 106.8(2) . . ?
O8 S1 O7 111.4(2) . . ?
O8 S1 C19 105.8(2) . . ?
C10 O5 C18 119.8(4) . . ?
C1 O1 C13 117.1(4) . . ?
C3 O3 C15 118.4(4) . . ?
C2 O2 C14 113.4(4) . . ?
C9 O4 H4 111.1(19) . . ?
C7 N1 H1 118.8 . . ?
C16 N1 H1 118.8 . . ?
C16 N1 C7 122.4(4) . . ?
C1 C12B C12A 121.6(5) . . ?
C1 C12B C4A 118.6(5) . . ?
C4A C12B C12A 119.8(4) . . ?
O3 C3 C2 114.7(4) . . ?
O3 C3 C4 124.6(5) . . ?
C2 C3 C4 120.7(5) . . ?
N1 C7 H7 107.7 . . ?
N1 C7 C7A 113.0(4) . . ?
N1 C7 C6 110.7(4) . . ?
C7A C7 H7 107.7 . . ?
C6 C7 H7 107.7 . . ?
C6 C7 C7A 109.8(4) . . ?
C7A C12A C12B 119.7(4) . . ?
C12 C12A C12B 116.4(4) . . ?
C12 C12A C7A 123.8(5) . . ?
O1 C1 C12B 118.0(5) . . ?
O1 C1 C2 122.1(4) . . ?
C2 C1 C12B 119.8(5) . . ?
O6 C16 N1 121.0(5) . . ?
O6 C16 C17 122.6(6) . . ?
N1 C16 C17 116.4(5) . . ?
O5 C10 C9 113.1(4) . . ?
O5 C10 C11 122.6(5) . . ?
C11 C10 C9 124.4(5) . . ?
O4 C9 C10 113.8(4) . . ?
O4 C9 C8 118.9(4) . . ?
C8 C9 C10 127.3(5) . . ?
C12A C7A C7 116.3(4) . . ?
C8 C7A C7 116.4(4) . . ?
C8 C7A C12A 127.3(5) . . ?
C9 C8 C7A 133.9(5) . . ?
C9 C8 H8 113.1 . . ?
C7A C8 H8 113.1 . . ?
C23 C24 H24 120.0 . . ?
C23 C24 C19 120.0(5) . . ?
C19 C24 H24 120.0 . . ?
C23 C22 C25 121.2(5) . . ?
C23 C22 C21 117.9(5) . . ?
C21 C22 C25 120.9(5) . . ?
H5A C5 H5B 108.0 . . ?
C6 C5 H5A 109.4 . . ?
C6 C5 H5B 109.4 . . ?
C4A C5 H5A 109.4 . . ?
C4A C5 H5B 109.4 . . ?
C4A C5 C6 111.3(4) . . ?
C24 C23 C22 121.6(5) . . ?
C24 C23 H23 119.2 . . ?
C22 C23 H23 119.2 . . ?
C10 C11 H11 114.4 . . ?
C12 C11 C10 131.2(5) . . ?
C12 C11 H11 114.4 . . ?
O2 C2 C1 119.4(5) . . ?
C3 C2 O2 120.5(5) . . ?
C3 C2 C1 120.2(4) . . ?
C24 C19 S1 120.4(4) . . ?
C20 C19 S1 120.3(4) . . ?
C20 C19 C24 119.2(5) . . ?
C3 C4 H4A 120.2 . . ?
C3 C4 C4A 119.5(5) . . ?
C4A C4 H4A 120.2 . . ?
C19 C20 H20 119.8 . . ?
C21 C20 C19 120.4(5) . . ?
C21 C20 H20 119.8 . . ?
C7 C6 C5 113.2(4) . . ?
C7 C6 H6A 108.9 . . ?
C7 C6 H6B 108.9 . . ?
C5 C6 H6A 108.9 . . ?
C5 C6 H6B 108.9 . . ?
H6A C6 H6B 107.8 . . ?
C12B C4A C5 118.4(5) . . ?
C4 C4A C12B 121.1(4) . . ?
C4 C4A C5 120.5(4) . . ?
C12A C12 H12 113.9 . . ?
C11 C12 C12A 132.1(5) . . ?
C11 C12 H12 113.9 . . ?
C22 C25 H25A 109.5 . . ?
C22 C25 H25B 109.5 . . ?
C22 C25 H25C 109.5 . . ?
H25A C25 H25B 109.5 . . ?
H25A C25 H25C 109.5 . . ?
H25B C25 H25C 109.5 . . ?
C16 C17 H17A 109.5 . . ?
C16 C17 H17B 109.5 . . ?
C16 C17 H17C 109.5 . . ?
H17A C17 H17B 109.5 . . ?
H17A C17 H17C 109.5 . . ?
H17B C17 H17C 109.5 . . ?
O3 C15 H15A 109.5 . . ?
O3 C15 H15B 109.5 . . ?
O3 C15 H15C 109.5 . . ?
H15A C15 H15B 109.5 . . ?
H15A C15 H15C 109.5 . . ?
H15B C15 H15C 109.5 . . ?
C22 C21 H21 119.6 . . ?
C20 C21 C22 120.9(5) . . ?
C20 C21 H21 119.6 . . ?
O5 C18 H18A 109.5 . . ?
O5 C18 H18B 109.5 . . ?
O5 C18 H18C 109.5 . . ?
H18A C18 H18B 109.5 . . ?
H18A C18 H18C 109.5 . . ?
H18B C18 H18C 109.5 . . ?
O1 C13 H13A 109.5 . . ?
O1 C13 H13B 109.5 . . ?
O1 C13 H13C 109.5 . . ?
H13A C13 H13B 109.5 . . ?
H13A C13 H13C 109.5 . . ?
H13B C13 H13C 109.5 . . ?
O2 C14 H14A 109.5 . . ?
O2 C14 H14B 109.5 . . ?
O2 C14 H14C 109.5 . . ?
H14A C14 H14B 109.5 . . ?
H14A C14 H14C 109.5 . . ?
H14B C14 H14C 109.5 . . ?

loop_
_geom_bond_atom_site_label_1
_geom_bond_atom_site_label_2
_geom_bond_distance
_geom_bond_site_symmetry_2
_geom_bond_publ_flag
S1 O7 1.472(4) . ?
S1 O9 1.436(4) . ?
S1 O8 1.454(4) . ?
S1 C19 1.767(5) . ?
O5 C10 1.326(6) . ?
O5 C18 1.454(5) . ?
O1 C1 1.371(6) . ?
O1 C13 1.443(6) . ?
O3 C3 1.358(6) . ?
O3 C15 1.428(7) . ?
O2 C2 1.387(5) . ?
O2 C14 1.416(7) . ?
O4 C9 1.336(6) . ?
O4 H4 0.85(2) . ?
O6 C16 1.226(6) . ?
N1 H1 0.8700 . ?
N1 C7 1.442(6) . ?
N1 C16 1.345(7) . ?
C12B C12A 1.486(7) . ?
C12B C1 1.403(6) . ?
C12B C4A 1.406(7) . ?
C3 C2 1.382(7) . ?
C3 C4 1.384(7) . ?
C7 H7 0.9900 . ?
C7 C7A 1.547(7) . ?
C7 C6 1.526(7) . ?
C12A C7A 1.409(6) . ?
C12A C12 1.409(7) . ?
C1 C2 1.399(7) . ?
C16 C17 1.506(7) . ?
C10 C9 1.419(7) . ?
C10 C11 1.393(7) . ?
C9 C8 1.385(7) . ?
C7A C8 1.387(7) . ?
C8 H8 0.9400 . ?
C24 H24 0.9400 . ?
C24 C23 1.380(7) . ?
C24 C19 1.389(7) . ?
C22 C23 1.391(7) . ?
C22 C25 1.501(8) . ?
C22 C21 1.394(8) . ?
C5 H5A 0.9800 . ?
C5 H5B 0.9800 . ?
C5 C6 1.531(7) . ?
C5 C4A 1.525(7) . ?
C23 H23 0.9400 . ?
C11 H11 0.9400 . ?
C11 C12 1.383(7) . ?
C19 C20 1.388(6) . ?
C4 H4A 0.9400 . ?
C4 C4A 1.384(7) . ?
C20 H20 0.9400 . ?
C20 C21 1.385(8) . ?
C6 H6A 0.9800 . ?
C6 H6B 0.9800 . ?
C12 H12 0.9400 . ?
C25 H25A 0.9700 . ?
C25 H25B 0.9700 . ?
C25 H25C 0.9700 . ?
C17 H17A 0.9700 . ?
C17 H17B 0.9700 . ?
C17 H17C 0.9700 . ?
C15 H15A 0.9700 . ?
C15 H15B 0.9700 . ?
C15 H15C 0.9700 . ?
C21 H21 0.9400 . ?
C18 H18A 0.9700 . ?
C18 H18B 0.9700 . ?
C18 H18C 0.9700 . ?
C13 H13A 0.9700 . ?
C13 H13B 0.9700 . ?
C13 H13C 0.9700 . ?
C14 H14A 0.9700 . ?
C14 H14B 0.9700 . ?
C14 H14C 0.9700 . ?
